data_4512706
loop_
_publ_author_name
'Yoshida, Yukihiro'
'Kumagai, Yoshihide'
'Mizuno, Motohiro'
'Saito, Gunzi'

_publ_section_title
;
 Structure--Property Relationship of Supramolecular Rotators of Coronene
 in Charge-Transfer Solids
;
_journal_issue 3
_journal_name_full 'Crystal Growth &amp; Design'
_journal_page_first 1389
_journal_paper_doi 10.1021/cg5017774
_journal_volume 15
_journal_year 2015
_chemical_formula_moiety '(C24 H12), (C14 H8 N4)'
_chemical_formula_sum 'C38 H20 N4'
_chemical_formula_weight 532.60
_chemical_name_common coronene-Me2TCNQ
_chemical_name_systematic
; 
 ? 
;
_space_group_IT_number 14
_symmetry_cell_setting monoclinic
_symmetry_space_group_name_Hall '-P 2yn'
_symmetry_space_group_name_H-M 'P 1 21/n 1'
_atom_sites_solution_hydrogens geom
_atom_sites_solution_primary direct
_atom_sites_solution_secondary difmap
_audit_creation_method SHELXL-97
_cell_angle_alpha 90.00
_cell_angle_beta 92.752(1)
_cell_angle_gamma 90.00
_cell_formula_units_Z 2
_cell_length_a 7.1218(5)
_cell_length_b 9.5682(7)
_cell_length_c 18.7393(13)
_cell_measurement_reflns_used 6444
_cell_measurement_temperature 100(2)
_cell_measurement_theta_max 28.11
_cell_measurement_theta_min 2.39
_cell_volume 1275.48(16)
_computing_cell_refinement 'Bruker SAINT'
_computing_data_collection 'Bruker APEX2'
_computing_data_reduction 'Bruker SAINT'
_computing_molecular_graphics 'Bruker SHELXTL'
_computing_publication_material 'Bruker SHELXTL'
_computing_structure_refinement 'SHELXL-97 (Sheldrick, 2008)'
_computing_structure_solution 'SHELXS-97 (Sheldrick, 2008)'
_diffrn_ambient_temperature 100(2)
_diffrn_detector_area_resol_mean 8.333
_diffrn_measured_fraction_theta_full 1.000
_diffrn_measured_fraction_theta_max 1.000
_diffrn_measurement_device_type 'Bruker APEX-II CCD'
_diffrn_measurement_method '\f and \w scans'
_diffrn_radiation_monochromator graphite
_diffrn_radiation_source 'fine-focus sealed tube'
_diffrn_radiation_type MoK\a
_diffrn_radiation_wavelength 0.71073
_diffrn_reflns_av_R_equivalents 0.0143
_diffrn_reflns_av_sigmaI/netI 0.0102
_diffrn_reflns_limit_h_max 8
_diffrn_reflns_limit_h_min -8
_diffrn_reflns_limit_k_max 11
_diffrn_reflns_limit_k_min -11
_diffrn_reflns_limit_l_max 22
_diffrn_reflns_limit_l_min -22
_diffrn_reflns_number 11890
_diffrn_reflns_theta_full 25.00
_diffrn_reflns_theta_max 25.03
_diffrn_reflns_theta_min 2.18
_exptl_absorpt_coefficient_mu 0.083
_exptl_absorpt_correction_T_max 0.9942
_exptl_absorpt_correction_T_min 0.9598
_exptl_absorpt_correction_type numerical
_exptl_crystal_colour 'dark green'
_exptl_crystal_density_diffrn 1.387
_exptl_crystal_density_method 'not measured'
_exptl_crystal_description rod
_exptl_crystal_F_000 552
_exptl_crystal_size_max 0.50
_exptl_crystal_size_mid 0.08
_exptl_crystal_size_min 0.07
_refine_diff_density_max 0.640
_refine_diff_density_min -0.288
_refine_diff_density_rms 0.043
_refine_ls_extinction_method none
_refine_ls_goodness_of_fit_ref 1.054
_refine_ls_hydrogen_treatment constr
_refine_ls_matrix_type full
_refine_ls_number_parameters 191
_refine_ls_number_reflns 2266
_refine_ls_number_restraints 0
_refine_ls_restrained_S_all 1.054
_refine_ls_R_factor_all 0.0468
_refine_ls_R_factor_gt 0.0409
_refine_ls_shift/su_max 0.000
_refine_ls_shift/su_mean 0.000
_refine_ls_structure_factor_coef Fsqd
_refine_ls_weighting_details 'calc w=1/[\s^2^(Fo^2^)+(0.0553P)^2^+0.7797P] where P=(Fo^2^+2Fc^2^)/3'
_refine_ls_weighting_scheme calc
_refine_ls_wR_factor_gt 0.1089
_refine_ls_wR_factor_ref 0.1134
_reflns_number_gt 1999
_reflns_number_total 2266
_reflns_threshold_expression >2sigma(I)
_cod_data_source_file cg5017774_si_004.cif
_cod_data_source_block coronene-Me2TCNQ-100K
_cod_depositor_comments
;
The following automatic conversions were performed:

'_symmetry_cell_setting' value 'Monoclinic' changed to 'monoclinic'
according to
/usr/data/users/saulius/crontab/automatic-downloads/rss-feeds/ACS/lib/dictionaries/cif_core.dic
dictionary named 'cif_core.dic' version 2.4.2 from 2011-04-26.

Automatic conversion script
Id: cif_fix_values 3008 2015-01-20 13:52:24Z robertas 

 Adding full bibliography for 4512705--4512708.cif.
;
_cod_original_sg_symbol_H-M 'P2(1)/n  '
_cod_database_code 4512706

loop_
_symmetry_equiv_pos_as_xyz
'x, y, z'
'-x+1/2, y+1/2, -z+1/2'
'-x, -y, -z'
'x-1/2, -y-1/2, z-1/2'

loop_
_atom_site_label
_atom_site_type_symbol
_atom_site_fract_x
_atom_site_fract_y
_atom_site_fract_z
_atom_site_U_iso_or_equiv
_atom_site_adp_type
_atom_site_occupancy
_atom_site_symmetry_multiplicity
_atom_site_calc_flag
_atom_site_refinement_flags
C1 C 0.1759(2) 0.81389(16) 0.10095(8) 0.0216(4) Uani 1 1 d .
H1 H 0.2157 0.8718 0.1386 0.026 Uiso 1 1 calc R
C2 C 0.1264(2) 0.67412(16) 0.11519(8) 0.0196(3) Uani 1 1 d .
C3 C 0.1357(2) 0.61796(17) 0.18502(8) 0.0211(4) Uani 1 1 d .
H3 H 0.1769 0.6743 0.2230 0.025 Uiso 1 1 calc R
C4 C 0.0852(2) 0.48211(17) 0.19809(8) 0.0213(4) Uani 1 1 d .
H4 H 0.0922 0.4483 0.2447 0.026 Uiso 1 1 calc R
C5 C 0.0225(2) 0.39254(16) 0.14137(8) 0.0195(3) Uani 1 1 d .
C6 C -0.0308(2) 0.25228(16) 0.15294(8) 0.0208(3) Uani 1 1 d .
H6 H -0.0249 0.2166 0.1992 0.025 Uiso 1 1 calc R
C7 C -0.0912(2) 0.16763(16) 0.09714(8) 0.0216(4) Uani 1 1 d .
H7 H -0.1243 0.0755 0.1062 0.026 Uiso 1 1 calc R
C8 C -0.1037(2) 0.21863(16) 0.02626(8) 0.0197(3) Uani 1 1 d .
C9 C -0.1662(2) 0.13412(16) -0.03248(9) 0.0220(4) Uani 1 1 d .
H9 H -0.2013 0.0420 -0.0245 0.026 Uiso 1 1 calc R
C10 C 0.06393(19) 0.58693(16) 0.05763(8) 0.0175(3) Uani 1 1 d .
C11 C 0.01214(19) 0.44625(16) 0.07089(8) 0.0178(3) Uani 1 1 d .
C12 C -0.05161(19) 0.35892(15) 0.01310(8) 0.0177(3) Uani 1 1 d .
C13 C 0.48996(19) 0.56707(16) 0.93208(8) 0.0180(3) Uani 1 1 d .
C14 C 0.43810(19) 0.42009(16) 0.93773(8) 0.0178(3) Uani 1 1 d .
C15 C 0.44874(19) 0.36112(16) 1.00290(8) 0.0187(3) Uani 1 1 d .
H15 H 0.4143 0.2677 1.0065 0.022 Uiso 1 1 calc R
C16 C 0.4836(2) 0.64138(16) 0.86901(8) 0.0195(3) Uani 1 1 d .
C17 C 0.4283(2) 0.59045(16) 0.79878(8) 0.0212(4) Uani 1 1 d .
C18 C 0.5336(2) 0.78683(18) 0.86854(8) 0.0229(4) Uani 1 1 d .
C19 C 0.3729(2) 0.33114(17) 0.87487(8) 0.0244(4) Uani 1 1 d .
H19A H 0.4697 0.3274 0.8410 0.037 Uiso 1 1 calc R
H19B H 0.2612 0.3710 0.8526 0.037 Uiso 1 1 calc R
H19C H 0.3464 0.2383 0.8910 0.037 Uiso 1 1 calc R
N1 N 0.3873(2) 0.56002(15) 0.74102(7) 0.0287(3) Uani 1 1 d .
N2 N 0.5726(2) 0.90293(15) 0.86754(7) 0.0311(4) Uani 1 1 d .

loop_
_atom_site_aniso_label
_atom_site_aniso_U_11
_atom_site_aniso_U_22
_atom_site_aniso_U_33
_atom_site_aniso_U_23
_atom_site_aniso_U_13
_atom_site_aniso_U_12
C1 0.0178(7) 0.0229(8) 0.0242(8) -0.0089(6) 0.0004(6) -0.0006(6)
C2 0.0132(7) 0.0247(8) 0.0211(8) -0.0032(6) 0.0024(6) 0.0011(6)
C3 0.0163(7) 0.0293(8) 0.0176(8) -0.0077(6) -0.0010(6) 0.0006(6)
C4 0.0168(7) 0.0322(9) 0.0148(7) 0.0005(6) 0.0003(6) 0.0029(6)
C5 0.0143(7) 0.0253(8) 0.0189(8) 0.0005(6) 0.0016(6) 0.0033(6)
C6 0.0199(8) 0.0243(8) 0.0184(8) 0.0053(6) 0.0033(6) 0.0052(6)
C7 0.0182(7) 0.0191(8) 0.0275(9) 0.0040(6) 0.0025(6) 0.0013(6)
C8 0.0152(7) 0.0203(8) 0.0238(8) -0.0013(6) 0.0025(6) 0.0021(6)
C9 0.0197(8) 0.0167(8) 0.0298(9) -0.0029(6) 0.0033(6) -0.0013(6)
C10 0.0105(7) 0.0235(8) 0.0184(8) -0.0049(6) 0.0013(5) 0.0021(6)
C11 0.0110(7) 0.0246(8) 0.0178(7) 0.0007(6) 0.0021(5) 0.0038(6)
C12 0.0108(7) 0.0184(8) 0.0240(8) -0.0005(6) 0.0034(6) 0.0021(6)
C13 0.0113(7) 0.0249(8) 0.0180(7) 0.0010(6) 0.0029(5) 0.0022(6)
C14 0.0117(7) 0.0238(8) 0.0179(7) -0.0034(6) 0.0014(5) 0.0017(6)
C15 0.0144(7) 0.0165(7) 0.0255(8) -0.0001(6) 0.0030(6) -0.0006(6)
C16 0.0152(7) 0.0242(8) 0.0193(8) 0.0018(6) 0.0029(6) 0.0000(6)
C17 0.0201(8) 0.0214(8) 0.0225(9) 0.0050(6) 0.0047(6) 0.0002(6)
C18 0.0214(8) 0.0336(10) 0.0136(8) 0.0027(7) -0.0003(6) -0.0034(7)
C19 0.0247(8) 0.0254(8) 0.0231(8) -0.0010(7) 0.0006(6) -0.0009(7)
N1 0.0351(8) 0.0288(8) 0.0223(8) 0.0001(6) 0.0027(6) -0.0017(6)
N2 0.0401(9) 0.0306(9) 0.0221(7) 0.0027(6) -0.0020(6) -0.0124(7)

loop_
_atom_type_symbol
_atom_type_description
_atom_type_scat_dispersion_real
_atom_type_scat_dispersion_imag
_atom_type_scat_source
C C 0.0033 0.0016 'International Tables Vol C Tables 4.2.6.8 and 6.1.1.4'
H H 0.0000 0.0000 'International Tables Vol C Tables 4.2.6.8 and 6.1.1.4'
N N 0.0061 0.0033 'International Tables Vol C Tables 4.2.6.8 and 6.1.1.4'

loop_
_geom_angle_atom_site_label_1
_geom_angle_atom_site_label_2
_geom_angle_atom_site_label_3
_geom_angle
_geom_angle_site_symmetry_1
_geom_angle_site_symmetry_3
C9 C1 C2 121.16(14) 3_565 .
C9 C1 H1 119.4 3_565 .
C2 C1 H1 119.4 . .
C1 C2 C3 122.28(14) . .
C1 C2 C10 119.05(14) . .
C3 C2 C10 118.66(14) . .
C4 C3 C2 121.59(14) . .
C4 C3 H3 119.2 . .
C2 C3 H3 119.2 . .
C3 C4 C5 120.86(14) . .
C3 C4 H4 119.6 . .
C5 C4 H4 119.6 . .
C6 C5 C11 119.02(14) . .
C6 C5 C4 122.33(14) . .
C11 C5 C4 118.65(14) . .
C7 C6 C5 121.25(14) . .
C7 C6 H6 119.4 . .
C5 C6 H6 119.4 . .
C6 C7 C8 120.95(14) . .
C6 C7 H7 119.5 . .
C8 C7 H7 119.5 . .
C7 C8 C12 119.02(14) . .
C7 C8 C9 122.34(14) . .
C12 C8 C9 118.65(14) . .
C1 C9 C8 121.14(14) 3_565 .
C1 C9 H9 119.4 3_565 .
C8 C9 H9 119.4 . .
C2 C10 C11 119.92(14) . .
C2 C10 C12 119.85(14) . 3_565
C11 C10 C12 120.23(13) . 3_565
C5 C11 C10 120.31(14) . .
C5 C11 C12 119.78(14) . .
C10 C11 C12 119.91(14) . .
C8 C12 C10 120.15(14) . 3_565
C8 C12 C11 119.98(14) . .
C10 C12 C11 119.87(14) 3_565 .
C16 C13 C15 118.24(14) . 3_667
C16 C13 C14 124.15(14) . .
C15 C13 C14 117.61(13) 3_667 .
C15 C14 C13 117.85(14) . .
C15 C14 C19 118.33(14) . .
C13 C14 C19 123.82(14) . .
C14 C15 C13 124.54(14) . 3_667
C14 C15 H15 117.7 . .
C13 C15 H15 117.7 3_667 .
C13 C16 C18 120.46(14) . .
C13 C16 C17 127.25(14) . .
C18 C16 C17 112.28(13) . .
N1 C17 C16 174.72(17) . .
N2 C18 C16 179.36(17) . .
C14 C19 H19A 109.5 . .
C14 C19 H19B 109.5 . .
H19A C19 H19B 109.5 . .
C14 C19 H19C 109.5 . .
H19A C19 H19C 109.5 . .
H19B C19 H19C 109.5 . .

loop_
_geom_bond_atom_site_label_1
_geom_bond_atom_site_label_2
_geom_bond_distance
_geom_bond_site_symmetry_2
C1 C9 1.375(2) 3_565
C1 C2 1.412(2) .
C1 H1 0.9300 .
C2 C3 1.413(2) .
C2 C10 1.418(2) .
C3 C4 1.374(2) .
C3 H3 0.9300 .
C4 C5 1.421(2) .
C4 H4 0.9300 .
C5 C6 1.414(2) .
C5 C11 1.416(2) .
C6 C7 1.375(2) .
C6 H6 0.9300 .
C7 C8 1.414(2) .
C7 H7 0.9300 .
C8 C12 1.417(2) .
C8 C9 1.420(2) .
C9 C1 1.375(2) 3_565
C9 H9 0.9300 .
C10 C11 1.421(2) .
C10 C12 1.422(2) 3_565
C11 C12 1.425(2) .
C12 C10 1.422(2) 3_565
C13 C16 1.378(2) .
C13 C15 1.448(2) 3_667
C13 C14 1.459(2) .
C14 C15 1.344(2) .
C14 C19 1.508(2) .
C15 C13 1.448(2) 3_667
C15 H15 0.9300 .
C16 C18 1.437(2) .
C16 C17 1.440(2) .
C17 N1 1.145(2) .
C18 N2 1.145(2) .
C19 H19A 0.9600 .
C19 H19B 0.9600 .
C19 H19C 0.9600 .
